data_4037769
loop_
_publ_author_name
'Cheng, Bin'
'Li, Yuntong'
'Li, Hui'
'Zhang, Xinping'
'Wang, Taimin'
'Li, Yun'
'Zhai, Hongbin'

_publ_section_title
;
 Switchable Ring-Contractive Extrusion Reactions of
 2,5-Dihydro-1,4,5-thiadiazepine S-Oxides: Entries to Pyridazines or
 Pyrazoles.
;
_journal_name_full 'The Journal of organic chemistry'
_journal_paper_doi 10.1021/acs.joc.9b03003
_journal_year 2019
_chemical_formula_moiety 'C11 H16 N2 O4'
_chemical_formula_sum 'C11 H16 N2 O4'
_chemical_formula_weight 240.26
_space_group_crystal_system triclinic
_space_group_IT_number 2
_space_group_name_Hall '-P 1'
_space_group_name_H-M_alt 'P -1'
_atom_sites_solution_hydrogens mixed
_atom_sites_solution_primary direct
_audit_creation_date 2018-10-29
_audit_creation_method
;
Olex2 1.2
(compiled 2018.05.29 svn.r3508 for OlexSys, GUI svn.r5506)
;
_cell_angle_alpha 75.879(6)
_cell_angle_beta 87.440(5)
_cell_angle_gamma 65.866(6)
_cell_formula_units_Z 8
_cell_length_a 13.8348(8)
_cell_length_b 14.2875(8)
_cell_length_c 15.0081(10)
_cell_measurement_reflns_used 2680
_cell_measurement_temperature 293.65(10)
_cell_measurement_theta_max 21.6240
_cell_measurement_theta_min 3.5320
_cell_volume 2620.4(3)
_computing_cell_refinement
;
CrysAlisPro, Agilent Technologies,
Version 1.171.36.28 (release 01-02-2013 CrysAlis171 .NET)
(compiled Feb  1 2013,16:14:44)
;
_computing_data_collection
;
CrysAlisPro, Agilent Technologies,
Version 1.171.36.28 (release 01-02-2013 CrysAlis171 .NET)
(compiled Feb  1 2013,16:14:44)
;
_computing_data_reduction
;
CrysAlisPro, Agilent Technologies,
Version 1.171.36.28 (release 01-02-2013 CrysAlis171 .NET)
(compiled Feb  1 2013,16:14:44)
;
_computing_molecular_graphics 'Olex2 (Dolomanov et al., 2009)'
_computing_publication_material 'Olex2 (Dolomanov et al., 2009)'
_computing_structure_refinement 'ShelXL (Sheldrick, 2015)'
_computing_structure_solution 'ShelXS (Sheldrick, 2008)'
_diffrn_ambient_temperature 293.65(10)
_diffrn_detector_area_resol_mean 16.0733
_diffrn_measured_fraction_theta_full 0.997
_diffrn_measured_fraction_theta_max 0.997
_diffrn_measurement_details
;
#__ type_ start__ end____ width___ exp.time_
  1 omega  -11.00   15.00   1.0000    3.0000
omega____ theta____ kappa____ phi______ frames
    -      -19.4273  -99.0000 -150.0000 26

#__ type_ start__ end____ width___ exp.time_
  2 omega  -19.00   68.00   1.0000    3.0000
omega____ theta____ kappa____ phi______ frames
    -       22.7867  -99.0000  -30.0000 87

#__ type_ start__ end____ width___ exp.time_
  3 omega  -44.00   45.00   1.0000    3.0000
omega____ theta____ kappa____ phi______ frames
    -       22.7867  -57.0000    0.0000 89

#__ type_ start__ end____ width___ exp.time_
  4 omega    0.00   93.00   1.0000    3.0000
omega____ theta____ kappa____ phi______ frames
    -       22.7867   57.0000  150.0000 93

#__ type_ start__ end____ width___ exp.time_
  5 omega  -46.00   -4.00   1.0000    3.0000
omega____ theta____ kappa____ phi______ frames
    -       22.7867  -57.0000   90.0000 42

#__ type_ start__ end____ width___ exp.time_
  6 omega    1.00   91.00   1.0000    3.0000
omega____ theta____ kappa____ phi______ frames
    -       22.7867   57.0000 -120.0000 90
;
_diffrn_measurement_device_type 'SuperNova, Dual, Cu at zero, Eos'
_diffrn_measurement_method '\w scans'
_diffrn_orient_matrix_UB_11 -0.0080187000
_diffrn_orient_matrix_UB_12 -0.0143026000
_diffrn_orient_matrix_UB_13 -0.0402182000
_diffrn_orient_matrix_UB_21 0.0425370000
_diffrn_orient_matrix_UB_22 -0.0503678000
_diffrn_orient_matrix_UB_23 0.0157212000
_diffrn_orient_matrix_UB_31 -0.0359827000
_diffrn_orient_matrix_UB_32 -0.0202748000
_diffrn_orient_matrix_UB_33 0.0227936000
_diffrn_radiation_monochromator mirror
_diffrn_radiation_type MoK\a
_diffrn_radiation_wavelength 0.71073
_diffrn_reflns_av_R_equivalents 0.0491
_diffrn_reflns_av_unetI/netI 0.0906
_diffrn_reflns_Laue_measured_fraction_full 0.997
_diffrn_reflns_Laue_measured_fraction_max 0.997
_diffrn_reflns_limit_h_max 16
_diffrn_reflns_limit_h_min -17
_diffrn_reflns_limit_k_max 16
_diffrn_reflns_limit_k_min -17
_diffrn_reflns_limit_l_max 10
_diffrn_reflns_limit_l_min -18
_diffrn_reflns_number 19065
_diffrn_reflns_point_group_measured_fraction_full 0.997
_diffrn_reflns_point_group_measured_fraction_max 0.997
_diffrn_reflns_theta_full 25.242
_diffrn_reflns_theta_max 26.022
_diffrn_reflns_theta_min 3.361
_diffrn_source 'SuperNova (Mo) X-ray Source'
_exptl_absorpt_coefficient_mu 0.093
_exptl_absorpt_correction_T_max 1.00000
_exptl_absorpt_correction_T_min 0.67360
_exptl_absorpt_correction_type multi-scan
_exptl_absorpt_process_details
;
CrysAlisPro, Agilent Technologies,
Version 1.171.36.28 (release 01-02-2013 CrysAlis171 .NET)
(compiled Feb  1 2013,16:14:44)
Empirical absorption correction using spherical harmonics,
 implemented in SCALE3 ABSPACK scaling algorithm.
;
_exptl_crystal_colour 'clear light colourless'
_exptl_crystal_colour_lustre clear
_exptl_crystal_colour_modifier light
_exptl_crystal_colour_primary colourless
_exptl_crystal_density_diffrn 1.218
_exptl_crystal_description block
_exptl_crystal_F_000 1024
_exptl_crystal_size_max 0.17
_exptl_crystal_size_mid 0.14
_exptl_crystal_size_min 0.12
_refine_diff_density_max 0.310
_refine_diff_density_min -0.370
_refine_diff_density_rms 0.092
_refine_ls_extinction_method none
_refine_ls_goodness_of_fit_ref 1.036
_refine_ls_hydrogen_treatment mixed
_refine_ls_matrix_type full
_refine_ls_number_parameters 645
_refine_ls_number_reflns 10286
_refine_ls_number_restraints 0
_refine_ls_restrained_S_all 1.036
_refine_ls_R_factor_all 0.1475
_refine_ls_R_factor_gt 0.0815
_refine_ls_shift/su_max 0.000
_refine_ls_shift/su_mean 0.000
_refine_ls_structure_factor_coef Fsqd
_refine_ls_weighting_details 'w=1/[\s^2^(Fo^2^)+(0.1093P)^2^+0.0172P] where P=(Fo^2^+2Fc^2^)/3'
_refine_ls_weighting_scheme calc
_refine_ls_wR_factor_gt 0.1875
_refine_ls_wR_factor_ref 0.2496
_reflns_Friedel_coverage 0.000
_reflns_number_gt 5186
_reflns_number_total 10286
_reflns_threshold_expression 'I > 2\s(I)'
_cod_data_source_file jo9b03003_si_003.cif
_cod_data_source_block liyt_1026
_cod_depositor_comments
;

2020-07-21
Z value and formula fixed to values more according to usual
chemical conventions.                 miguel
;
_cod_original_formula_sum 'C44 H64 N8 O16'
_cod_original_formula_weight 961.03
_cod_original_formula_moiety '4(C11 H16 N2 O4)'
_cod_original_formula_units_Z 2
_cod_database_code 4037769
_shelx_shelxl_version_number 2018/3
_shelx_space_group_comment
;
The symmetry employed for this shelxl refinement is uniquely defined
by the following loop, which should always be used as a source of
symmetry information in preference to the above space-group names.
They are only intended as comments.
;
_shelx_estimated_absorpt_t_max 0.989
_shelx_estimated_absorpt_t_min 0.984
_reflns_odcompleteness_completeness 99.76
_reflns_odcompleteness_iscentric 1
_reflns_odcompleteness_theta 26.32
_olex2_refinement_description
;
1. Fixed Uiso
 At 1.2 times of:
  All N(H) groups
 At 1.5 times of:
  All C(H,H,H) groups
2.a Aromatic/amide H refined with riding coordinates:
 N11(H11)
2.b Idealised Me refined as rotating group:
 C43(H43a,H43b,H43c), C50(H50a,H50b,H50c), C51(H51a,H51b,H51c), C52(H52a,H52b,
 H52c), C53(H53a,H53b,H53c), C54(H54a,H54b,H54c), C55(H55a,H55b,H55c), C56(H56a,
 H56b,H56c), C57(H57a,H57b,H57c), C58(H58a,H58b,H58c), C59(H59a,H59b,H59c),
 C60(H60a,H60b,H60c), C61(H61a,H61b,H61c), C62(H62a,H62b,H62c), C63(H63a,H63b,
 H63c), C64(H64a,H64b,H64c), C65(H65a,H65b,H65c), C66(H66a,H66b,H66c),
 C1AA(H1Aa,H1Ab,H1Ac), C0AA(H0Aa,H0Ab,H0Ac)
;
_olex2_date_sample_data_collection 2018-10-26
_olex2_submission_special_instructions 'No special instructions were received'

loop_
_space_group_symop_operation_xyz
'x, y, z'
'-x, -y, -z'

loop_
_atom_site_label
_atom_site_type_symbol
_atom_site_fract_x
_atom_site_fract_y
_atom_site_fract_z
_atom_site_U_iso_or_equiv
_atom_site_adp_type
_atom_site_occupancy
_atom_site_site_symmetry_order
_atom_site_calc_flag
_atom_site_refinement_flags_posn
N1 N 0.10338(19) 0.6502(2) 0.36164(19) 0.0487(7) Uani 1 1 d .
O2 O 0.06688(19) 0.76875(19) 0.54821(16) 0.0623(6) Uani 1 1 d .
O3 O 0.1565(2) 0.5972(2) 0.54988(19) 0.0768(8) Uani 1 1 d .
O4 O -0.12137(18) 0.9350(2) 0.42683(18) 0.0655(7) Uani 1 1 d .
N5 N 0.1203(2) 0.5568(2) 0.1644(2) 0.0551(7) Uani 1 1 d .
N6 N 0.0649(2) 0.7042(2) 0.2758(2) 0.0495(7) Uani 1 1 d .
O7 O 0.1218(2) 0.2587(2) 0.16803(19) 0.0741(8) Uani 1 1 d .
N8 N -0.3057(2) 1.3346(2) -0.1585(2) 0.0558(7) Uani 1 1 d .
O9 O -0.3073(2) 1.0280(2) -0.04882(19) 0.0709(7) Uani 1 1 d .
O10 O -0.0005(2) 0.9917(2) 0.3645(2) 0.0813(9) Uani 1 1 d .
N11 N -0.2808(2) 1.5521(2) -0.3955(2) 0.0550(7) Uani 1 1 d .
H11 H -0.217835 1.507357 -0.401406 0.066 Uiso 1 1 calc R
C12 C -0.0343(3) 0.9255(3) 0.3815(2) 0.0498(8) Uani 1 1 d .
N13 N -0.3294(2) 1.3243(2) -0.2408(2) 0.0561(8) Uani 1 1 d .
O14 O -0.0731(2) 0.5906(2) 0.2151(2) 0.0756(8) Uani 1 1 d .
C15 C 0.0110(2) 0.8092(2) 0.2668(2) 0.0443(7) Uani 1 1 d .
N16 N 0.2196(2) 0.5163(2) 0.1359(2) 0.0558(8) Uani 1 1 d .
O17 O -0.54193(19) 1.5213(2) -0.3055(2) 0.0758(8) Uani 1 1 d .
C18 C 0.1040(3) 0.6877(3) 0.5097(2) 0.0518(8) Uani 1 1 d .
C19 C 0.0136(2) 0.8238(2) 0.3542(2) 0.0438(7) Uani 1 1 d .
N20 N -0.3593(2) 1.5234(2) -0.3650(2) 0.0551(7) Uani 1 1 d .
C21 C -0.4147(2) 1.7014(3) -0.3982(2) 0.0501(8) Uani 1 1 d .
O22 O -0.0772(2) 0.4602(2) 0.1613(2) 0.0826(9) Uani 1 1 d .
C23 C -0.3592(2) 1.2446(3) -0.2348(2) 0.0518(8) Uani 1 1 d .
C24 C -0.3188(2) 1.2563(3) -0.0982(2) 0.0524(8) Uani 1 1 d .
C25 C 0.0723(2) 0.7228(2) 0.4107(2) 0.0452(8) Uani 1 1 d .
O26 O -0.3343(2) 1.1884(2) 0.0586(2) 0.0816(8) Uani 1 1 d .
C27 C 0.0782(3) 0.4917(3) 0.1517(2) 0.0529(8) Uani 1 1 d .
C28 C -0.4422(2) 1.6155(3) -0.3669(2) 0.0499(8) Uani 1 1 d .
C29 C 0.2416(3) 0.4286(3) 0.1055(2) 0.0537(8) Uani 1 1 d .
O30 O -0.6240(2) 1.6972(2) -0.3427(2) 0.0871(9) Uani 1 1 d .
O31 O -0.2471(2) 1.2926(3) 0.0196(2) 0.0890(9) Uani 1 1 d .
C32 C -0.3092(3) 1.6573(3) -0.4163(2) 0.0524(8) Uani 1 1 d .
C33 C -0.5459(3) 1.6181(3) -0.3383(3) 0.0576(9) Uani 1 1 d .
C34 C -0.3017(3) 1.2408(3) 0.0017(3) 0.0621(10) Uani 1 1 d .
C35 C -0.3537(2) 1.1983(3) -0.1418(2) 0.0507(8) Uani 1 1 d .
C36 C 0.1512(3) 0.4103(3) 0.1150(2) 0.0536(8) Uani 1 1 d .
O37 O 0.1297(3) 0.3115(3) 0.0171(2) 0.1022(11) Uani 1 1 d .
C38 C -0.0316(3) 0.5110(3) 0.1750(3) 0.0598(9) Uani 1 1 d .
C39 C -0.0384(3) 0.8859(3) 0.1761(2) 0.0584(9) Uani 1 1 d .
O40 O -0.5307(3) 1.8760(2) -0.4773(2) 0.1013(10) Uani 1 1 d .
C41 C 0.1331(3) 0.3237(3) 0.0933(3) 0.0617(10) Uani 1 1 d .
C42 C -0.4867(3) 1.8144(3) -0.4079(3) 0.0604(9) Uani 1 1 d .
C43 C 0.0890(4) 0.7448(4) 0.6459(3) 0.0808(12) Uani 1 1 d .
H43A H 0.164339 0.715545 0.659163 0.121 Uiso 1 1 calc GR
H43B H 0.061639 0.694458 0.676922 0.121 Uiso 1 1 calc GR
H43C H 0.055883 0.808475 0.666837 0.121 Uiso 1 1 calc GR
C44 C -0.2313(3) 1.7048(3) -0.4514(3) 0.0597(9) Uani 1 1 d .
O45 O -0.4980(3) 1.8386(2) -0.3281(2) 0.1084(12) Uani 1 1 d .
C46 C -0.3842(3) 1.2156(3) -0.3184(3) 0.0612(10) Uani 1 1 d .
C47 C 0.3490(3) 0.3724(3) 0.0710(3) 0.0644(10) Uani 1 1 d .
C48 C -0.3864(3) 1.1129(3) -0.0958(3) 0.0634(10) Uani 1 1 d .
O49 O -0.4754(3) 1.1201(3) -0.1001(3) 0.1224(14) Uani 1 1 d .
C50 C -0.0289(4) 0.8294(3) 0.1003(3) 0.0832(12) Uani 1 1 d .
H50A H 0.044731 0.790015 0.092335 0.125 Uiso 1 1 calc GR
H50B H -0.061983 0.880552 0.043839 0.125 Uiso 1 1 calc GR
H50C H -0.063344 0.781888 0.116995 0.125 Uiso 1 1 calc GR
C51 C -0.1542(4) 0.9506(4) 0.1866(3) 0.1031(16) Uani 1 1 d .
H51A H -0.189364 0.904174 0.206923 0.155 Uiso 1 1 calc GR
H51B H -0.186636 0.998196 0.128486 0.155 Uiso 1 1 calc GR
H51C H -0.160024 0.990434 0.231189 0.155 Uiso 1 1 calc GR
C52 C 0.0965(4) 0.1748(4) 0.1545(4) 0.0985(16) Uani 1 1 d .
H52A H 0.030109 0.204596 0.119013 0.148 Uiso 1 1 calc GR
H52B H 0.090944 0.132316 0.213237 0.148 Uiso 1 1 calc GR
H52C H 0.151421 0.131597 0.122376 0.148 Uiso 1 1 calc GR
C53 C -0.1729(3) 1.0305(4) 0.4590(3) 0.0889(14) Uani 1 1 d .
H53A H -0.198608 1.090820 0.407185 0.133 Uiso 1 1 calc GR
H53B H -0.122952 1.037068 0.496769 0.133 Uiso 1 1 calc GR
H53C H -0.231351 1.026854 0.494463 0.133 Uiso 1 1 calc GR
C54 C -0.6388(3) 1.5126(4) -0.2756(4) 0.0961(15) Uani 1 1 d .
H54A H -0.683973 1.526657 -0.328323 0.144 Uiso 1 1 calc GR
H54B H -0.674332 1.563012 -0.239897 0.144 Uiso 1 1 calc GR
H54C H -0.622809 1.442409 -0.238556 0.144 Uiso 1 1 calc GR
C55 C -0.2596(5) 1.7608(6) -0.5514(4) 0.134(2) Uani 1 1 d .
H55A H -0.259440 1.711802 -0.585250 0.200 Uiso 1 1 calc GR
H55B H -0.208455 1.788700 -0.574751 0.200 Uiso 1 1 calc GR
H55C H -0.328845 1.817732 -0.558037 0.200 Uiso 1 1 calc GR
C56 C -0.2259(4) 1.2801(5) 0.1164(4) 0.1182(19) Uani 1 1 d .
H56A H -0.193073 1.325893 0.122911 0.177 Uiso 1 1 calc GR
H56B H -0.179173 1.207951 0.143753 0.177 Uiso 1 1 calc GR
H56C H -0.291318 1.298236 0.146631 0.177 Uiso 1 1 calc GR
C57 C -0.1815(4) 0.6182(5) 0.2390(4) 0.1048(17) Uani 1 1 d .
H57A H -0.218471 0.601792 0.196510 0.157 Uiso 1 1 calc GR
H57B H -0.215304 0.692492 0.236059 0.157 Uiso 1 1 calc GR
H57C H -0.183156 0.578552 0.300284 0.157 Uiso 1 1 calc GR
C58 C 0.0188(5) 0.9591(4) 0.1474(3) 0.1063(17) Uani 1 1 d .
H58A H 0.011051 0.998518 0.192669 0.159 Uiso 1 1 calc GR
H58B H -0.011384 1.007107 0.088857 0.159 Uiso 1 1 calc GR
H58C H 0.092783 0.917580 0.142659 0.159 Uiso 1 1 calc GR
C59 C 0.3408(5) 0.3981(6) -0.0313(4) 0.158(3) Uani 1 1 d .
H59A H 0.286071 0.381570 -0.051441 0.237 Uiso 1 1 calc GR
H59B H 0.407324 0.357084 -0.053067 0.237 Uiso 1 1 calc GR
H59C H 0.323782 0.472051 -0.055472 0.237 Uiso 1 1 calc GR
C60 C -0.3475(5) 1.2719(5) -0.4053(3) 0.125(2) Uani 1 1 d .
H60A H -0.384312 1.347110 -0.414122 0.187 Uiso 1 1 calc GR
H60B H -0.362860 1.251858 -0.457803 0.187 Uiso 1 1 calc GR
H60C H -0.272507 1.251710 -0.398268 0.187 Uiso 1 1 calc GR
C61 C -0.1210(4) 1.6194(5) -0.4431(7) 0.209(5) Uani 1 1 d .
H61A H -0.099551 1.585495 -0.379289 0.314 Uiso 1 1 calc GR
H61B H -0.073056 1.649955 -0.470059 0.314 Uiso 1 1 calc GR
H61C H -0.119975 1.568113 -0.474669 0.314 Uiso 1 1 calc GR
C62 C -0.3372(4) 0.9456(3) 0.0064(4) 0.1000(16) Uani 1 1 d .
H62A H -0.382177 0.931871 -0.030783 0.150 Uiso 1 1 calc GR
H62B H -0.374504 0.968809 0.057789 0.150 Uiso 1 1 calc GR
H62C H -0.274455 0.882036 0.028344 0.150 Uiso 1 1 calc GR
C63 C -0.3248(5) 1.0979(4) -0.3091(4) 0.1168(19) Uani 1 1 d .
H63A H -0.250284 1.077744 -0.298570 0.175 Uiso 1 1 calc GR
H63B H -0.336959 1.081246 -0.364671 0.175 Uiso 1 1 calc GR
H63C H -0.349682 1.060012 -0.258218 0.175 Uiso 1 1 calc GR
C64 C -0.5015(4) 1.2472(5) -0.3313(4) 0.122(2) Uani 1 1 d .
H64A H -0.525567 1.213442 -0.277095 0.183 Uiso 1 1 calc GR
H64B H -0.515389 1.225549 -0.383340 0.183 Uiso 1 1 calc GR
H64C H -0.538293 1.322602 -0.341770 0.183 Uiso 1 1 calc GR
C65 C 0.4303(4) 0.4031(5) 0.1048(5) 0.138(3) Uani 1 1 d .
H65A H 0.414315 0.476031 0.075882 0.206 Uiso 1 1 calc GR
H65B H 0.499652 0.359425 0.089640 0.206 Uiso 1 1 calc GR
H65C H 0.428708 0.393480 0.170335 0.206 Uiso 1 1 calc GR
C66 C 0.3867(4) 0.2540(4) 0.1089(4) 0.1126(18) Uani 1 1 d .
H66A H 0.385416 0.238086 0.174800 0.169 Uiso 1 1 calc GR
H66B H 0.457742 0.218793 0.091852 0.169 Uiso 1 1 calc GR
H66C H 0.340660 0.230055 0.084137 0.169 Uiso 1 1 calc GR
C1AA C -0.2332(6) 1.7811(6) -0.3982(5) 0.158(3) Uani 1 1 d .
H1AA H -0.300228 1.841471 -0.410659 0.237 Uiso 1 1 calc GR
H1AB H -0.177095 1.803702 -0.416198 0.237 Uiso 1 1 calc GR
H1AC H -0.223370 1.747376 -0.333606 0.237 Uiso 1 1 calc GR
C0AA C -0.5660(5) 1.9476(4) -0.3286(5) 0.153(3) Uani 1 1 d .
H0AA H -0.533207 1.992943 -0.360266 0.229 Uiso 1 1 calc GR
H0AB H -0.576311 1.954342 -0.266441 0.229 Uiso 1 1 calc GR
H0AC H -0.633317 1.967547 -0.359530 0.229 Uiso 1 1 calc GR
H6 H 0.080(3) 0.664(4) 0.228(3) 0.109(16) Uiso 1 1 d .
H16 H 0.260(3) 0.553(3) 0.134(2) 0.066(11) Uiso 1 1 d .
H13 H -0.325(3) 1.372(4) -0.296(3) 0.105(16) Uiso 1 1 d .

loop_
_atom_site_aniso_label
_atom_site_aniso_U_11
_atom_site_aniso_U_22
_atom_site_aniso_U_33
_atom_site_aniso_U_23
_atom_site_aniso_U_13
_atom_site_aniso_U_12
N1 0.0501(15) 0.0405(15) 0.0505(17) -0.0099(14) -0.0008(12) -0.0141(12)
O2 0.0809(16) 0.0529(15) 0.0474(15) -0.0143(12) -0.0033(12) -0.0199(13)
O3 0.0942(19) 0.0483(16) 0.0635(18) -0.0034(14) -0.0161(14) -0.0089(15)
O4 0.0597(14) 0.0580(16) 0.0853(19) -0.0371(15) 0.0221(13) -0.0214(12)
N5 0.0613(18) 0.0498(17) 0.065(2) -0.0231(15) 0.0117(14) -0.0294(15)
N6 0.0556(16) 0.0370(15) 0.0525(18) -0.0121(14) 0.0024(13) -0.0151(13)
O7 0.113(2) 0.0528(16) 0.0729(19) -0.0190(14) 0.0117(15) -0.0483(16)
N8 0.0639(17) 0.0502(18) 0.058(2) -0.0118(15) -0.0025(14) -0.0286(15)
O9 0.0787(17) 0.0505(16) 0.084(2) -0.0032(14) 0.0081(14) -0.0345(14)
O10 0.099(2) 0.0631(18) 0.106(2) -0.0418(17) 0.0324(17) -0.0481(17)
N11 0.0472(15) 0.0417(16) 0.071(2) -0.0051(14) 0.0075(13) -0.0186(13)
C12 0.0520(19) 0.0437(19) 0.057(2) -0.0160(17) 0.0013(16) -0.0207(16)
N13 0.0674(18) 0.0524(18) 0.054(2) -0.0028(16) -0.0048(14) -0.0352(16)
O14 0.0701(17) 0.090(2) 0.088(2) -0.0453(18) 0.0276(14) -0.0439(16)
C15 0.0500(17) 0.0351(17) 0.0461(19) -0.0101(15) 0.0019(14) -0.0158(14)
N16 0.0594(19) 0.0523(18) 0.067(2) -0.0253(16) 0.0113(15) -0.0291(15)
O17 0.0602(15) 0.0622(18) 0.100(2) -0.0022(16) 0.0148(14) -0.0315(14)
C18 0.0529(19) 0.050(2) 0.051(2) -0.0138(18) -0.0021(16) -0.0191(17)
C19 0.0433(16) 0.0386(17) 0.048(2) -0.0115(15) 0.0019(13) -0.0146(14)
N20 0.0493(16) 0.0416(16) 0.070(2) -0.0050(14) 0.0070(13) -0.0197(14)
C21 0.0509(19) 0.0412(18) 0.053(2) -0.0054(16) -0.0038(15) -0.0167(15)
O22 0.0795(18) 0.0694(19) 0.116(3) -0.0222(18) -0.0022(16) -0.0468(16)
C23 0.0546(19) 0.052(2) 0.056(2) -0.0118(17) 0.0016(15) -0.0300(17)
C24 0.0567(19) 0.048(2) 0.052(2) -0.0067(17) -0.0003(15) -0.0236(17)
C25 0.0409(16) 0.0401(18) 0.053(2) -0.0134(16) 0.0023(14) -0.0136(14)
O26 0.107(2) 0.0729(19) 0.0574(18) -0.0084(15) 0.0124(15) -0.0348(17)
C27 0.068(2) 0.048(2) 0.049(2) -0.0123(17) 0.0032(16) -0.0308(18)
C28 0.0489(18) 0.044(2) 0.051(2) -0.0053(16) 0.0028(15) -0.0176(16)
C29 0.068(2) 0.0411(19) 0.052(2) -0.0173(17) 0.0032(16) -0.0196(17)
O30 0.0567(16) 0.0684(19) 0.116(3) -0.0125(17) 0.0206(15) -0.0129(15)
O31 0.111(2) 0.097(2) 0.073(2) -0.0232(18) -0.0149(16) -0.054(2)
C32 0.0529(19) 0.0415(19) 0.057(2) -0.0029(16) -0.0015(15) -0.0183(16)
C33 0.050(2) 0.057(2) 0.056(2) -0.0063(18) 0.0042(16) -0.0167(19)
C34 0.064(2) 0.047(2) 0.064(3) -0.015(2) -0.0008(19) -0.0114(19)
C35 0.0521(18) 0.0469(19) 0.059(2) -0.0115(17) 0.0067(15) -0.0275(16)
C36 0.072(2) 0.0431(19) 0.051(2) -0.0137(16) -0.0009(16) -0.0269(18)
O37 0.177(3) 0.092(2) 0.070(2) -0.0317(19) -0.006(2) -0.079(2)
C38 0.070(2) 0.056(2) 0.059(2) -0.0101(19) 0.0012(18) -0.033(2)
C39 0.084(3) 0.043(2) 0.043(2) -0.0074(16) -0.0028(17) -0.0221(19)
O40 0.122(2) 0.0542(18) 0.082(2) -0.0002(17) -0.0271(18) 0.0025(17)
C41 0.084(3) 0.050(2) 0.061(3) -0.017(2) -0.0020(19) -0.034(2)
C42 0.061(2) 0.049(2) 0.066(3) -0.014(2) -0.0046(19) -0.0178(18)
C43 0.112(3) 0.078(3) 0.048(2) -0.022(2) -0.002(2) -0.030(3)
C44 0.057(2) 0.055(2) 0.069(3) -0.0042(19) -0.0001(17) -0.0306(18)
O45 0.135(3) 0.0615(19) 0.084(2) -0.0288(18) -0.0275(19) 0.0134(18)
C46 0.069(2) 0.061(2) 0.066(3) -0.021(2) 0.0037(18) -0.036(2)
C47 0.067(2) 0.057(2) 0.067(3) -0.024(2) 0.0044(19) -0.0187(19)
C48 0.067(2) 0.060(2) 0.068(3) -0.007(2) 0.0063(19) -0.035(2)
O49 0.086(2) 0.121(3) 0.154(4) 0.030(2) -0.011(2) -0.071(2)
C50 0.121(3) 0.068(3) 0.053(3) -0.013(2) -0.010(2) -0.031(3)
C51 0.097(3) 0.078(3) 0.081(3) -0.006(3) -0.024(2) 0.011(3)
C52 0.129(4) 0.071(3) 0.128(5) -0.043(3) 0.038(3) -0.066(3)
C53 0.086(3) 0.077(3) 0.111(4) -0.062(3) 0.028(3) -0.021(2)
C54 0.079(3) 0.101(4) 0.111(4) -0.012(3) 0.035(3) -0.050(3)
C55 0.165(5) 0.201(7) 0.076(4) 0.010(4) 0.003(3) -0.140(5)
C56 0.149(5) 0.116(5) 0.084(4) -0.039(3) -0.034(3) -0.036(4)
C57 0.084(3) 0.125(5) 0.126(5) -0.060(4) 0.044(3) -0.051(3)
C58 0.180(5) 0.090(4) 0.071(3) 0.004(3) 0.000(3) -0.089(4)
C59 0.120(4) 0.201(7) 0.056(3) -0.020(4) 0.021(3) 0.022(4)
C60 0.197(6) 0.175(6) 0.061(3) -0.025(4) 0.013(3) -0.137(5)
C61 0.063(3) 0.110(5) 0.389(13) 0.057(6) 0.024(5) -0.038(3)
C62 0.126(4) 0.061(3) 0.113(4) 0.012(3) 0.005(3) -0.057(3)
C63 0.170(5) 0.086(4) 0.095(4) -0.047(3) -0.011(3) -0.037(4)
C64 0.085(3) 0.176(6) 0.130(5) -0.080(5) -0.008(3) -0.052(4)
C65 0.074(3) 0.147(6) 0.235(8) -0.123(6) 0.050(4) -0.050(3)
C66 0.094(3) 0.070(3) 0.153(6) -0.031(3) 0.005(3) -0.011(3)
C1AA 0.227(7) 0.228(8) 0.144(6) -0.094(6) 0.065(5) -0.194(7)
C0AA 0.172(6) 0.080(4) 0.150(6) -0.069(4) -0.039(4) 0.030(4)

loop_
_atom_type_symbol
_atom_type_description
_atom_type_scat_dispersion_real
_atom_type_scat_dispersion_imag
_atom_type_scat_source
C C 0.0033 0.0016 'International Tables Vol C Tables 4.2.6.8 and 6.1.1.4'
H H 0.0000 0.0000 'International Tables Vol C Tables 4.2.6.8 and 6.1.1.4'
N N 0.0061 0.0033 'International Tables Vol C Tables 4.2.6.8 and 6.1.1.4'
O O 0.0106 0.0060 'International Tables Vol C Tables 4.2.6.8 and 6.1.1.4'

loop_
_geom_angle_atom_site_label_1
_geom_angle_atom_site_label_2
_geom_angle_atom_site_label_3
_geom_angle
N6 N1 C25 105.0(3)
C18 O2 C43 116.5(3)
C12 O4 C53 116.4(3)
C27 N5 N16 104.2(3)
N1 N6 C15 113.4(3)
N1 N6 H6 117(3)
C15 N6 H6 129(3)
C41 O7 C52 116.7(3)
C24 N8 N13 103.9(3)
C48 O9 C62 115.1(3)
N20 N11 H11 123.1
N20 N11 C32 113.8(3)
C32 N11 H11 123.1
O4 C12 C19 111.9(3)
O10 C12 O4 123.5(3)
O10 C12 C19 124.6(3)
N8 N13 H13 120(3)
C23 N13 N8 113.7(3)
C23 N13 H13 126(3)
C38 O14 C57 116.2(3)
N6 C15 C19 105.5(3)
N6 C15 C39 122.7(3)
C19 C15 C39 131.8(3)
N5 N16 C29 113.4(3)
N5 N16 H16 118(2)
C29 N16 H16 129(2)
C33 O17 C54 117.4(3)
O2 C18 C25 110.8(3)
O3 C18 O2 124.9(3)
O3 C18 C25 124.3(3)
C15 C19 C12 126.9(3)
C15 C19 C25 105.5(3)
C25 C19 C12 127.6(3)
N11 N20 C28 103.9(3)
C28 C21 C42 125.7(3)
C32 C21 C28 105.0(3)
C32 C21 C42 129.2(3)
N13 C23 C35 105.5(3)
N13 C23 C46 122.6(3)
C35 C23 C46 131.8(3)
N8 C24 C34 121.0(3)
N8 C24 C35 111.6(3)
C35 C24 C34 127.3(3)
N1 C25 C18 118.3(3)
N1 C25 C19 110.6(3)
C19 C25 C18 131.1(3)
N5 C27 C36 111.2(3)
N5 C27 C38 120.2(3)
C36 C27 C38 128.7(3)
N20 C28 C21 111.4(3)
N20 C28 C33 120.9(3)
C21 C28 C33 127.6(3)
N16 C29 C36 105.8(3)
N16 C29 C47 120.7(3)
C36 C29 C47 133.5(3)
C34 O31 C56 115.2(4)
N11 C32 C21 105.8(3)
N11 C32 C44 121.6(3)
C21 C32 C44 132.6(3)
O17 C33 C28 111.7(3)
O30 C33 O17 123.9(3)
O30 C33 C28 124.4(3)
O26 C34 C24 123.3(4)
O26 C34 O31 124.8(4)
O31 C34 C24 111.9(3)
C23 C35 C24 105.1(3)
C23 C35 C48 128.3(3)
C24 C35 C48 126.3(3)
C27 C36 C41 126.4(3)
C29 C36 C27 105.5(3)
C29 C36 C41 128.1(3)
O14 C38 C27 111.4(3)
O22 C38 O14 124.0(3)
O22 C38 C27 124.6(4)
C15 C39 C50 111.8(3)
C15 C39 C51 109.1(3)
C15 C39 C58 109.2(3)
C50 C39 C58 107.6(3)
C51 C39 C50 109.5(4)
C51 C39 C58 109.6(4)
O7 C41 C36 111.8(3)
O37 C41 O7 123.1(3)
O37 C41 C36 125.1(4)
O40 C42 C21 125.8(4)
O40 C42 O45 123.0(4)
O45 C42 C21 111.1(3)
O2 C43 H43A 109.5
O2 C43 H43B 109.5
O2 C43 H43C 109.5
H43A C43 H43B 109.5
H43A C43 H43C 109.5
H43B C43 H43C 109.5
C55 C44 C32 109.1(3)
C61 C44 C32 110.2(3)
C61 C44 C55 108.1(5)
C1AA C44 C32 110.7(3)
C1AA C44 C55 109.7(5)
C1AA C44 C61 109.0(5)
C42 O45 C0AA 116.4(4)
C23 C46 C60 110.4(3)
C23 C46 C63 110.2(3)
C63 C46 C60 107.0(4)
C64 C46 C23 110.7(3)
C64 C46 C60 108.6(4)
C64 C46 C63 109.8(4)
C29 C47 C66 109.6(4)
C59 C47 C29 109.4(3)
C59 C47 C65 110.8(5)
C59 C47 C66 109.4(4)
C65 C47 C29 110.8(3)
C65 C47 C66 106.8(4)
O9 C48 C35 112.8(3)
O49 C48 O9 123.4(4)
O49 C48 C35 123.8(4)
C39 C50 H50A 109.5
C39 C50 H50B 109.5
C39 C50 H50C 109.5
H50A C50 H50B 109.5
H50A C50 H50C 109.5
H50B C50 H50C 109.5
C39 C51 H51A 109.5
C39 C51 H51B 109.5
C39 C51 H51C 109.5
H51A C51 H51B 109.5
H51A C51 H51C 109.5
H51B C51 H51C 109.5
O7 C52 H52A 109.5
O7 C52 H52B 109.5
O7 C52 H52C 109.5
H52A C52 H52B 109.5
H52A C52 H52C 109.5
H52B C52 H52C 109.5
O4 C53 H53A 109.5
O4 C53 H53B 109.5
O4 C53 H53C 109.5
H53A C53 H53B 109.5
H53A C53 H53C 109.5
H53B C53 H53C 109.5
O17 C54 H54A 109.5
O17 C54 H54B 109.5
O17 C54 H54C 109.5
H54A C54 H54B 109.5
H54A C54 H54C 109.5
H54B C54 H54C 109.5
C44 C55 H55A 109.5
C44 C55 H55B 109.5
C44 C55 H55C 109.5
H55A C55 H55B 109.5
H55A C55 H55C 109.5
H55B C55 H55C 109.5
O31 C56 H56A 109.5
O31 C56 H56B 109.5
O31 C56 H56C 109.5
H56A C56 H56B 109.5
H56A C56 H56C 109.5
H56B C56 H56C 109.5
O14 C57 H57A 109.5
O14 C57 H57B 109.5
O14 C57 H57C 109.5
H57A C57 H57B 109.5
H57A C57 H57C 109.5
H57B C57 H57C 109.5
C39 C58 H58A 109.5
C39 C58 H58B 109.5
C39 C58 H58C 109.5
H58A C58 H58B 109.5
H58A C58 H58C 109.5
H58B C58 H58C 109.5
C47 C59 H59A 109.5
C47 C59 H59B 109.5
C47 C59 H59C 109.5
H59A C59 H59B 109.5
H59A C59 H59C 109.5
H59B C59 H59C 109.5
C46 C60 H60A 109.5
C46 C60 H60B 109.5
C46 C60 H60C 109.5
H60A C60 H60B 109.5
H60A C60 H60C 109.5
H60B C60 H60C 109.5
C44 C61 H61A 109.5
C44 C61 H61B 109.5
C44 C61 H61C 109.5
H61A C61 H61B 109.5
H61A C61 H61C 109.5
H61B C61 H61C 109.5
O9 C62 H62A 109.5
O9 C62 H62B 109.5
O9 C62 H62C 109.5
H62A C62 H62B 109.5
H62A C62 H62C 109.5
H62B C62 H62C 109.5
C46 C63 H63A 109.5
C46 C63 H63B 109.5
C46 C63 H63C 109.5
H63A C63 H63B 109.5
H63A C63 H63C 109.5
H63B C63 H63C 109.5
C46 C64 H64A 109.5
C46 C64 H64B 109.5
C46 C64 H64C 109.5
H64A C64 H64B 109.5
H64A C64 H64C 109.5
H64B C64 H64C 109.5
C47 C65 H65A 109.5
C47 C65 H65B 109.5
C47 C65 H65C 109.5
H65A C65 H65B 109.5
H65A C65 H65C 109.5
H65B C65 H65C 109.5
C47 C66 H66A 109.5
C47 C66 H66B 109.5
C47 C66 H66C 109.5
H66A C66 H66B 109.5
H66A C66 H66C 109.5
H66B C66 H66C 109.5
C44 C1AA H1AA 109.5
C44 C1AA H1AB 109.5
C44 C1AA H1AC 109.5
H1AA C1AA H1AB 109.5
H1AA C1AA H1AC 109.5
H1AB C1AA H1AC 109.5
O45 C0AA H0AA 109.5
O45 C0AA H0AB 109.5
O45 C0AA H0AC 109.5
H0AA C0AA H0AB 109.5
H0AA C0AA H0AC 109.5
H0AB C0AA H0AC 109.5

loop_
_geom_bond_atom_site_label_1
_geom_bond_atom_site_label_2
_geom_bond_distance
N1 N6 1.334(4)
N1 C25 1.335(4)
O2 C18 1.324(4)
O2 C43 1.439(4)
O3 C18 1.206(4)
O4 C12 1.330(4)
O4 C53 1.448(4)
N5 N16 1.350(4)
N5 C27 1.334(4)
N6 C15 1.349(4)
N6 H6 0.99(4)
O7 C41 1.319(4)
O7 C52 1.438(4)
N8 N13 1.349(4)
N8 C24 1.327(4)
O9 C48 1.317(4)
O9 C62 1.461(4)
O10 C12 1.189(4)
N11 H11 0.8600
N11 N20 1.336(3)
N11 C32 1.346(4)
C12 C19 1.482(4)
N13 C23 1.343(4)
N13 H13 0.96(5)
O14 C38 1.325(4)
O14 C57 1.440(4)
C15 C19 1.382(4)
C15 C39 1.506(5)
N16 C29 1.351(4)
N16 H16 0.91(4)
O17 C33 1.329(4)
O17 C54 1.438(4)
C18 C25 1.472(5)
C19 C25 1.403(4)
N20 C28 1.340(4)
C21 C28 1.399(4)
C21 C32 1.377(4)
C21 C42 1.484(5)
O22 C38 1.194(4)
C23 C35 1.382(5)
C23 C46 1.509(5)
C24 C34 1.476(5)
C24 C35 1.402(5)
O26 C34 1.193(4)
C27 C36 1.406(4)
C27 C38 1.471(5)
C28 C33 1.468(5)
C29 C36 1.373(4)
C29 C47 1.510(5)
O30 C33 1.191(4)
O31 C34 1.327(4)
O31 C56 1.448(5)
C32 C44 1.508(5)
C35 C48 1.478(5)
C36 C41 1.468(5)
O37 C41 1.204(4)
C39 C50 1.519(5)
C39 C51 1.510(5)
C39 C58 1.527(5)
O40 C42 1.183(5)
C42 O45 1.312(5)
C43 H43A 0.9600
C43 H43B 0.9600
C43 H43C 0.9600
C44 C55 1.502(6)
C44 C61 1.501(6)
C44 C1AA 1.492(6)
O45 C0AA 1.451(5)
C46 C60 1.538(6)
C46 C63 1.513(6)
C46 C64 1.504(5)
C47 C59 1.487(6)
C47 C65 1.509(6)
C47 C66 1.514(6)
C48 O49 1.195(4)
C50 H50A 0.9600
C50 H50B 0.9600
C50 H50C 0.9600
C51 H51A 0.9600
C51 H51B 0.9600
C51 H51C 0.9600
C52 H52A 0.9600
C52 H52B 0.9600
C52 H52C 0.9600
C53 H53A 0.9600
C53 H53B 0.9600
C53 H53C 0.9600
C54 H54A 0.9600
C54 H54B 0.9600
C54 H54C 0.9600
C55 H55A 0.9600
C55 H55B 0.9600
C55 H55C 0.9600
C56 H56A 0.9600
C56 H56B 0.9600
C56 H56C 0.9600
C57 H57A 0.9600
C57 H57B 0.9600
C57 H57C 0.9600
C58 H58A 0.9600
C58 H58B 0.9600
C58 H58C 0.9600
C59 H59A 0.9600
C59 H59B 0.9600
C59 H59C 0.9600
C60 H60A 0.9600
C60 H60B 0.9600
C60 H60C 0.9600
C61 H61A 0.9600
C61 H61B 0.9600
C61 H61C 0.9600
C62 H62A 0.9600
C62 H62B 0.9600
C62 H62C 0.9600
C63 H63A 0.9600
C63 H63B 0.9600
C63 H63C 0.9600
C64 H64A 0.9600
C64 H64B 0.9600
C64 H64C 0.9600
C65 H65A 0.9600
C65 H65B 0.9600
C65 H65C 0.9600
C66 H66A 0.9600
C66 H66B 0.9600
C66 H66C 0.9600
C1AA H1AA 0.9600
C1AA H1AB 0.9600
C1AA H1AC 0.9600
C0AA H0AA 0.9600
C0AA H0AB 0.9600
C0AA H0AC 0.9600

loop_
_geom_torsion_atom_site_label_1
_geom_torsion_atom_site_label_2
_geom_torsion_atom_site_label_3
_geom_torsion_atom_site_label_4
_geom_torsion
N1 N6 C15 C19 -0.9(3)
N1 N6 C15 C39 179.3(3)
O2 C18 C25 N1 -179.9(3)
O2 C18 C25 C19 1.3(5)
O3 C18 C25 N1 -0.1(5)
O3 C18 C25 C19 -178.9(3)
O4 C12 C19 C15 105.8(4)
O4 C12 C19 C25 -75.1(4)
N5 N16 C29 C36 -0.3(4)
N5 N16 C29 C47 -179.9(3)
N5 C27 C36 C29 -0.1(4)
N5 C27 C36 C41 179.1(4)
N5 C27 C38 O14 -5.6(5)
N5 C27 C38 O22 175.9(4)
N6 N1 C25 C18 -179.2(3)
N6 N1 C25 C19 -0.2(3)
N6 C15 C19 C12 179.9(3)
N6 C15 C19 C25 0.7(3)
N6 C15 C39 C50 5.5(5)
N6 C15 C39 C51 126.7(4)
N6 C15 C39 C58 -113.5(4)
N8 N13 C23 C35 -0.7(4)
N8 N13 C23 C46 -177.0(3)
N8 C24 C34 O26 162.7(3)
N8 C24 C34 O31 -16.7(5)
N8 C24 C35 C23 1.4(4)
N8 C24 C35 C48 -173.6(3)
O10 C12 C19 C15 -73.4(5)
O10 C12 C19 C25 105.6(4)
N11 N20 C28 C21 -0.4(4)
N11 N20 C28 C33 179.7(3)
N11 C32 C44 C55 108.9(5)
N11 C32 C44 C61 -9.6(6)
N11 C32 C44 C1AA -130.3(5)
C12 C19 C25 N1 -179.6(3)
C12 C19 C25 C18 -0.7(5)
N13 N8 C24 C34 -179.2(3)
N13 N8 C24 C35 -1.8(4)
N13 C23 C35 C24 -0.5(4)
N13 C23 C35 C48 174.4(3)
N13 C23 C46 C60 12.3(5)
N13 C23 C46 C63 130.2(4)
N13 C23 C46 C64 -108.1(4)
C15 C19 C25 N1 -0.4(3)
C15 C19 C25 C18 178.5(3)
N16 N5 C27 C36 0.0(4)
N16 N5 C27 C38 -179.7(3)
N16 C29 C36 C27 0.2(4)
N16 C29 C36 C41 -179.0(4)
N16 C29 C47 C59 -103.5(5)
N16 C29 C47 C65 18.9(6)
N16 C29 C47 C66 136.5(4)
C19 C15 C39 C50 -174.3(3)
C19 C15 C39 C51 -53.0(5)
C19 C15 C39 C58 66.7(5)
N20 N11 C32 C21 -0.1(4)
N20 N11 C32 C44 179.8(3)
N20 C28 C33 O17 5.0(5)
N20 C28 C33 O30 -176.0(4)
C21 C28 C33 O17 -174.9(3)
C21 C28 C33 O30 4.1(6)
C21 C32 C44 C55 -71.2(6)
C21 C32 C44 C61 170.2(6)
C21 C32 C44 C1AA 49.5(6)
C21 C42 O45 C0AA 179.4(4)
C23 C35 C48 O9 119.2(4)
C23 C35 C48 O49 -61.4(6)
C24 N8 N13 C23 1.5(4)
C24 C35 C48 O9 -66.9(5)
C24 C35 C48 O49 112.4(5)
C25 N1 N6 C15 0.6(3)
C27 N5 N16 C29 0.2(4)
C27 C36 C41 O7 -66.5(5)
C27 C36 C41 O37 114.1(5)
C28 C21 C32 N11 -0.1(4)
C28 C21 C32 C44 -180.0(4)
C28 C21 C42 O40 -99.7(5)
C28 C21 C42 O45 79.0(4)
C29 C36 C41 O7 112.6(4)
C29 C36 C41 O37 -66.8(6)
C32 N11 N20 C28 0.3(4)
C32 C21 C28 N20 0.3(4)
C32 C21 C28 C33 -179.8(3)
C32 C21 C42 O40 80.6(6)
C32 C21 C42 O45 -100.6(5)
C34 C24 C35 C23 178.7(3)
C34 C24 C35 C48 3.6(6)
C35 C23 C46 C60 -163.0(4)
C35 C23 C46 C63 -45.1(5)
C35 C23 C46 C64 76.6(5)
C35 C24 C34 O26 -14.2(6)
C35 C24 C34 O31 166.3(3)
C36 C27 C38 O14 174.8(3)
C36 C27 C38 O22 -3.7(6)
C36 C29 C47 C59 77.0(6)
C36 C29 C47 C65 -160.6(5)
C36 C29 C47 C66 -43.0(6)
C38 C27 C36 C29 179.5(4)
C38 C27 C36 C41 -1.2(6)
C39 C15 C19 C12 -0.3(5)
C39 C15 C19 C25 -179.5(3)
O40 C42 O45 C0AA -1.8(7)
C42 C21 C28 N20 -179.4(3)
C42 C21 C28 C33 0.5(6)
C42 C21 C32 N11 179.6(3)
C42 C21 C32 C44 -0.3(7)
C43 O2 C18 O3 -2.0(5)
C43 O2 C18 C25 177.8(3)
C46 C23 C35 C24 175.4(3)
C46 C23 C35 C48 -9.7(6)
C47 C29 C36 C27 179.8(4)
C47 C29 C36 C41 0.5(7)
C52 O7 C41 C36 175.9(3)
C52 O7 C41 O37 -4.6(6)
C53 O4 C12 O10 -2.4(5)
C53 O4 C12 C19 178.3(3)
C54 O17 C33 C28 -179.5(3)
C54 O17 C33 O30 1.5(6)
C56 O31 C34 C24 -179.2(3)
C56 O31 C34 O26 1.3(6)
C57 O14 C38 O22 -2.9(6)
C57 O14 C38 C27 178.5(4)
C62 O9 C48 C35 173.4(3)
C62 O9 C48 O49 -5.9(6)
